data_2234441
loop_
_publ_author_name
'Xu, Sen'
'Shen, Yingzhong'

_publ_section_title
;
 Bis{1-[(benzoyloxy)methyl]-1<i>H</i>-1,2,3-benzotriazole-\k<i>N</i>^3^}(nitrato-\k^2^<i>O</i>,<i>O</i>')silver(I)
;
_journal_coeditor_code VN2026
_journal_issue 4
_journal_name_full 'Acta Crystallographica Section E'
_journal_page_first m369
_journal_paper_doi 10.1107/S1600536812006368
_journal_volume 68
_journal_year 2012
_chemical_formula_iupac '[Ag (N O3) (C14 H11 N3 O2)2]'
_chemical_formula_moiety 'C28 H22 Ag N7 O7'
_chemical_formula_sum 'C28 H22 Ag N7 O7'
_chemical_formula_weight 676.40
_chemical_name_systematic
;
Bis{1-[(benzoyloxy)methyl]-1<i>H</i>-1,2,3-triazole-
\k<i>N</i>^3^}(nitrato-\k^2^<i>O</i>,<i>O</i>')silver(I)
;
_space_group_IT_number 2
_symmetry_cell_setting triclinic
_symmetry_space_group_name_Hall '-P 1'
_symmetry_space_group_name_H-M 'P -1'
_atom_sites_solution_hydrogens geom
_atom_sites_solution_primary direct
_atom_sites_solution_secondary difmap
_cell_angle_alpha 70.405(2)
_cell_angle_beta 73.323(2)
_cell_angle_gamma 74.974(2)
_cell_formula_units_Z 2
_cell_length_a 9.8815(5)
_cell_length_b 10.6695(5)
_cell_length_c 15.0158(7)
_cell_measurement_reflns_used 9998
_cell_measurement_temperature 296(2)
_cell_measurement_theta_max 27.70
_cell_measurement_theta_min 2.72
_cell_volume 1405.21(12)
_computing_cell_refinement '<i>SAINT</i> (Bruker, 2007)'
_computing_data_collection '<i>SMART</i> (Bruker, 2007)'
_computing_data_reduction '<i>SAINT</i> (Bruker, 2007)'
_computing_molecular_graphics '<i>DIAMOND</i> (Brandenburg, 1999)'
_computing_publication_material '<i>SHELXTL</i> (Sheldrick, 2008)'
_computing_structure_refinement '<i>SHELXL97</i> (Sheldrick, 2008)'
_computing_structure_solution '<i>SHELXS97</i> (Sheldrick, 2008)'
_diffrn_ambient_temperature 296(2)
_diffrn_measured_fraction_theta_full 0.999
_diffrn_measured_fraction_theta_max 0.999
_diffrn_measurement_device_type 'Bruker SMART CCD area-detector'
_diffrn_measurement_method '\f and \w scans'
_diffrn_radiation_monochromator graphite
_diffrn_radiation_source 'fine-focus sealed tube'
_diffrn_radiation_type MoK\a
_diffrn_radiation_wavelength 0.71073
_diffrn_reflns_av_R_equivalents 0.0309
_diffrn_reflns_av_sigmaI/netI 0.0284
_diffrn_reflns_limit_h_max 11
_diffrn_reflns_limit_h_min -11
_diffrn_reflns_limit_k_max 12
_diffrn_reflns_limit_k_min -12
_diffrn_reflns_limit_l_max 17
_diffrn_reflns_limit_l_min -17
_diffrn_reflns_number 19832
_diffrn_reflns_theta_full 25.00
_diffrn_reflns_theta_max 25.00
_diffrn_reflns_theta_min 2.06
_exptl_absorpt_coefficient_mu 0.777
_exptl_absorpt_correction_T_max 0.8792
_exptl_absorpt_correction_T_min 0.8601
_exptl_absorpt_correction_type multi-scan
_exptl_absorpt_process_details '(<i>SABADS</i>; Sheldrick, 1996)'
_exptl_crystal_colour colourless
_exptl_crystal_density_diffrn 1.599
_exptl_crystal_density_method 'not measured'
_exptl_crystal_description block
_exptl_crystal_F_000 684
_exptl_crystal_size_max 0.20
_exptl_crystal_size_mid 0.18
_exptl_crystal_size_min 0.17
_refine_diff_density_max 0.306
_refine_diff_density_min -0.456
_refine_ls_extinction_method none
_refine_ls_goodness_of_fit_ref 1.133
_refine_ls_hydrogen_treatment mixed
_refine_ls_matrix_type full
_refine_ls_number_parameters 404
_refine_ls_number_reflns 4947
_refine_ls_number_restraints 1
_refine_ls_restrained_S_all 1.138
_refine_ls_R_factor_all 0.0356
_refine_ls_R_factor_gt 0.0318
_refine_ls_shift/su_max 0.001
_refine_ls_shift/su_mean 0.000
_refine_ls_structure_factor_coef Fsqd
_refine_ls_weighting_details 'calc w=1/[\s^2^(Fo^2^)+(0.0116P)^2^+0.9774P] where P=(Fo^2^+2Fc^2^)/3'
_refine_ls_weighting_scheme calc
_refine_ls_wR_factor_gt 0.0651
_refine_ls_wR_factor_ref 0.0667
_reflns_number_gt 4563
_reflns_number_total 4947
_reflns_threshold_expression I>2sigma(I)
_cod_data_source_file vn2026.cif
_cod_data_source_block I
_cod_database_code 2234441
_cod_database_fobs_code 2234441

loop_
_symmetry_equiv_pos_as_xyz
'x, y, z'
'-x, -y, -z'

loop_
_atom_site_type_symbol
_atom_site_label
_atom_site_fract_x
_atom_site_fract_y
_atom_site_fract_z
_atom_site_U_iso_or_equiv
_atom_site_adp_type
_atom_site_calc_flag
_atom_site_refinement_flags
_atom_site_occupancy
_atom_site_symmetry_multiplicity
Ag Ag1 0.03724(2) 0.57849(2) 0.088297(16) 0.05262(8) Uani d U 1 1
C C1 -0.0863(3) 0.3081(2) 0.23322(18) 0.0368(5) Uani d . 1 1
C C2 -0.1554(3) 0.3546(3) 0.3143(2) 0.0483(7) Uani d . 1 1
H H2 -0.1642 0.4442 0.3128 0.058 Uiso calc R 1 1
C C3 -0.2095(3) 0.2608(3) 0.3964(2) 0.0568(8) Uani d . 1 1
H H3 -0.2560 0.2877 0.4522 0.068 Uiso calc R 1 1
C C4 -0.1969(3) 0.1258(3) 0.3991(2) 0.0580(8) Uani d . 1 1
H H4 -0.2344 0.0658 0.4568 0.070 Uiso calc R 1 1
C C5 -0.1318(3) 0.0794(3) 0.32016(19) 0.0498(7) Uani d . 1 1
H H5 -0.1249 -0.0100 0.3220 0.060 Uiso calc R 1 1
C C6 -0.0759(3) 0.1743(2) 0.23637(18) 0.0366(5) Uani d . 1 1
C C7 0.0367(3) 0.0503(3) 0.1079(2) 0.0426(6) Uani d . 1 1
C C8 0.2437(3) -0.0951(2) 0.16086(19) 0.0395(6) Uani d . 1 1
C C9 0.2897(3) -0.2079(3) 0.24241(19) 0.0421(6) Uani d . 1 1
C C10 0.4303(3) -0.2301(3) 0.2521(2) 0.0560(8) Uani d . 1 1
H H10 0.4928 -0.1740 0.2085 0.067 Uiso calc R 1 1
C C11 0.4774(4) -0.3351(3) 0.3264(3) 0.0682(9) Uani d . 1 1
H H11 0.5709 -0.3485 0.3336 0.082 Uiso calc R 1 1
C C12 0.3867(4) -0.4196(3) 0.3893(2) 0.0690(10) Uani d . 1 1
H H12 0.4191 -0.4911 0.4387 0.083 Uiso calc R 1 1
C C13 0.2474(4) -0.3988(3) 0.3796(2) 0.0666(9) Uani d . 1 1
H H13 0.1865 -0.4570 0.4224 0.080 Uiso calc R 1 1
C C14 0.1973(3) -0.2923(3) 0.3070(2) 0.0544(7) Uani d . 1 1
H H14 0.1027 -0.2776 0.3015 0.065 Uiso calc R 1 1
C C15 0.3679(3) 0.6112(2) 0.06858(18) 0.0373(6) Uani d . 1 1
C C16 0.4652(3) 0.6949(2) 0.01166(17) 0.0351(5) Uani d . 1 1
C C17 0.6031(3) 0.6754(3) 0.0275(2) 0.0469(7) Uani d . 1 1
H H17 0.6678 0.7326 -0.0104 0.056 Uiso calc R 1 1
C C18 0.6355(3) 0.5662(3) 0.1026(2) 0.0567(8) Uani d . 1 1
H H18 0.7259 0.5482 0.1161 0.068 Uiso calc R 1 1
C C19 0.5382(4) 0.4799(3) 0.1604(2) 0.0557(8) Uani d . 1 1
H H19 0.5666 0.4066 0.2103 0.067 Uiso calc R 1 1
C C20 0.4033(3) 0.5004(3) 0.1457(2) 0.0483(7) Uani d . 1 1
H H20 0.3384 0.4440 0.1848 0.058 Uiso calc R 1 1
C C21 0.4355(3) 0.9080(3) -0.1274(2) 0.0441(6) Uani d . 1 1
C C22 0.6299(3) 0.8467(3) -0.2501(2) 0.0446(6) Uani d . 1 1
C C23 0.6691(3) 0.8206(3) -0.34636(19) 0.0462(7) Uani d . 1 1
C C24 0.5683(4) 0.8326(3) -0.3974(2) 0.0638(9) Uani d . 1 1
H H24 0.4712 0.8594 -0.3725 0.077 Uiso calc R 1 1
C C25 0.6129(5) 0.8043(4) -0.4860(3) 0.0789(11) Uani d . 1 1
H H25 0.5456 0.8125 -0.5210 0.095 Uiso calc R 1 1
C C26 0.7561(5) 0.7642(4) -0.5223(2) 0.0769(11) Uani d . 1 1
H H26 0.7854 0.7444 -0.5815 0.092 Uiso calc R 1 1
C C27 0.8553(5) 0.7534(4) -0.4723(3) 0.0802(11) Uani d . 1 1
H H27 0.9523 0.7267 -0.4974 0.096 Uiso calc R 1 1
C C28 0.8126(4) 0.7820(4) -0.3842(2) 0.0660(9) Uani d . 1 1
H H28 0.8808 0.7752 -0.3504 0.079 Uiso calc R 1 1
H H1A 0.356(3) 0.977(3) -0.1326(17) 0.037(7) Uiso d . 1 1
H H2A 0.510(3) 0.935(3) -0.1106(19) 0.047(8) Uiso d . 1 1
H H3A -0.054(3) 0.029(3) 0.1051(18) 0.041(7) Uiso d . 1 1
H H4A 0.102(3) 0.072(3) 0.048(2) 0.045(8) Uiso d . 1 1
N N1 0.3925(2) 0.7905(2) -0.05326(14) 0.0363(5) Uani d . 1 1
N N2 0.2574(2) 0.7682(2) -0.03701(16) 0.0408(5) Uani d . 1 1
N N3 0.2419(2) 0.6601(2) 0.03592(15) 0.0413(5) Uani d . 1 1
N N4 -0.0186(2) 0.3735(2) 0.14134(15) 0.0385(5) Uani d . 1 1
N N5 0.0324(2) 0.2868(2) 0.09009(14) 0.0374(5) Uani d . 1 1
N N6 -0.0017(2) 0.1661(2) 0.14623(14) 0.0357(5) Uani d . 1 1
N N7 -0.1525(3) 0.7667(2) 0.20292(16) 0.0459(5) Uani d . 1 1
O O1 -0.0939(3) 0.6566(2) 0.24968(17) 0.0739(7) Uani d . 1 1
O O2 -0.1332(3) 0.7897(2) 0.11432(15) 0.0781(7) Uani d U 1 1
O O3 -0.2257(3) 0.8530(2) 0.24265(16) 0.0714(7) Uani d . 1 1
O O4 0.3217(2) -0.0385(2) 0.08958(14) 0.0524(5) Uani d . 1 1
O O5 0.7136(2) 0.8368(3) -0.20369(16) 0.0681(6) Uani d . 1 1
O O6 0.09795(19) -0.06300(17) 0.17626(13) 0.0451(4) Uani d . 1 1
O O7 0.48595(19) 0.8807(2) -0.21973(13) 0.0483(5) Uani d . 1 1

loop_
_atom_site_aniso_label
_atom_site_aniso_U_11
_atom_site_aniso_U_22
_atom_site_aniso_U_33
_atom_site_aniso_U_12
_atom_site_aniso_U_13
_atom_site_aniso_U_23
Ag1 0.05344(14) 0.04608(14) 0.05684(15) -0.02381(11) 0.00015(10) -0.01177(10)
C1 0.0334(13) 0.0346(13) 0.0404(13) -0.0081(11) -0.0092(11) -0.0056(11)
C2 0.0501(16) 0.0422(15) 0.0543(17) -0.0074(13) -0.0074(13) -0.0199(13)
C3 0.0606(19) 0.062(2) 0.0452(16) -0.0159(16) 0.0030(14) -0.0198(15)
C4 0.068(2) 0.0533(18) 0.0432(16) -0.0226(16) 0.0033(14) -0.0060(14)
C5 0.0619(18) 0.0394(15) 0.0448(15) -0.0181(14) -0.0049(14) -0.0067(12)
C6 0.0354(13) 0.0365(14) 0.0379(13) -0.0088(11) -0.0095(11) -0.0075(11)
C7 0.0488(17) 0.0329(14) 0.0429(15) -0.0027(12) -0.0124(13) -0.0083(12)
C8 0.0449(15) 0.0325(13) 0.0442(15) -0.0059(12) -0.0091(12) -0.0161(11)
C9 0.0491(16) 0.0340(14) 0.0447(15) -0.0022(12) -0.0129(12) -0.0147(11)
C10 0.0554(18) 0.0443(17) 0.070(2) -0.0069(14) -0.0224(16) -0.0125(15)
C11 0.068(2) 0.057(2) 0.084(2) 0.0001(17) -0.0385(19) -0.0165(18)
C12 0.090(3) 0.053(2) 0.059(2) 0.0075(19) -0.0331(19) -0.0116(16)
C13 0.079(2) 0.0532(19) 0.0505(18) -0.0085(17) -0.0120(17) 0.0020(15)
C14 0.0580(18) 0.0485(17) 0.0489(16) -0.0069(14) -0.0115(14) -0.0061(14)
C15 0.0380(14) 0.0325(13) 0.0404(14) -0.0050(11) -0.0066(11) -0.0117(11)
C16 0.0364(13) 0.0337(13) 0.0341(13) -0.0031(11) -0.0072(10) -0.0111(10)
C17 0.0364(14) 0.0519(17) 0.0514(16) -0.0054(12) -0.0105(12) -0.0146(13)
C18 0.0496(17) 0.0618(19) 0.0608(19) -0.0003(15) -0.0267(15) -0.0150(16)
C19 0.070(2) 0.0445(17) 0.0494(17) 0.0031(15) -0.0252(15) -0.0085(14)
C20 0.0600(18) 0.0347(14) 0.0448(15) -0.0086(13) -0.0081(13) -0.0069(12)
C21 0.0386(15) 0.0361(15) 0.0483(16) -0.0064(13) -0.0051(13) -0.0043(12)
C22 0.0413(15) 0.0431(15) 0.0450(15) -0.0094(12) -0.0100(13) -0.0051(12)
C23 0.0511(17) 0.0435(15) 0.0378(14) -0.0125(13) -0.0101(12) -0.0003(12)
C24 0.065(2) 0.076(2) 0.0505(18) -0.0199(18) -0.0161(16) -0.0107(16)
C25 0.104(3) 0.089(3) 0.054(2) -0.032(2) -0.029(2) -0.0114(19)
C26 0.122(4) 0.064(2) 0.0398(17) -0.028(2) -0.006(2) -0.0104(16)
C27 0.087(3) 0.087(3) 0.053(2) -0.010(2) 0.003(2) -0.0227(19)
C28 0.058(2) 0.081(2) 0.0524(18) -0.0049(18) -0.0115(16) -0.0174(17)
N1 0.0310(11) 0.0339(11) 0.0402(11) -0.0085(9) -0.0055(9) -0.0058(9)
N2 0.0325(11) 0.0382(12) 0.0486(13) -0.0078(9) -0.0095(10) -0.0070(10)
N3 0.0381(12) 0.0376(12) 0.0467(12) -0.0120(10) -0.0071(10) -0.0079(10)
N4 0.0384(12) 0.0321(11) 0.0425(12) -0.0091(9) -0.0098(9) -0.0046(9)
N5 0.0387(12) 0.0328(11) 0.0380(11) -0.0083(9) -0.0102(9) -0.0038(9)
N6 0.0391(11) 0.0308(11) 0.0355(11) -0.0080(9) -0.0105(9) -0.0040(9)
N7 0.0522(14) 0.0410(13) 0.0445(13) -0.0126(11) -0.0101(11) -0.0095(11)
O1 0.0951(18) 0.0394(12) 0.0766(15) -0.0012(12) -0.0284(14) -0.0034(11)
O2 0.107(2) 0.0733(14) 0.0446(12) 0.0052(11) -0.0174(13) -0.0211(11)
O3 0.0898(17) 0.0583(14) 0.0629(14) 0.0131(12) -0.0205(12) -0.0298(12)
O4 0.0490(11) 0.0503(12) 0.0503(11) -0.0117(9) -0.0046(9) -0.0078(9)
O5 0.0436(12) 0.1073(19) 0.0633(13) -0.0018(12) -0.0169(11) -0.0413(13)
O6 0.0439(11) 0.0348(10) 0.0467(10) -0.0026(8) -0.0100(8) -0.0023(8)
O7 0.0395(10) 0.0584(12) 0.0406(10) -0.0123(9) -0.0082(8) -0.0037(9)

loop_
_atom_type_symbol
_atom_type_description
_atom_type_scat_dispersion_real
_atom_type_scat_dispersion_imag
_atom_type_scat_source
C C 0.0033 0.0016 'International Tables Vol C Tables 4.2.6.8 and 6.1.1.4'
H H 0.0000 0.0000 'International Tables Vol C Tables 4.2.6.8 and 6.1.1.4'
O O 0.0106 0.0060 'International Tables Vol C Tables 4.2.6.8 and 6.1.1.4'
N N 0.0061 0.0033 'International Tables Vol C Tables 4.2.6.8 and 6.1.1.4'
Ag Ag -0.8971 1.1015 'International Tables Vol C Tables 4.2.6.8 and 6.1.1.4'

loop_
_geom_angle_atom_site_label_1
_geom_angle_atom_site_label_2
_geom_angle_atom_site_label_3
_geom_angle
N4 Ag1 N3 135.16(8)
N4 Ag1 O2 124.85(8)
N3 Ag1 O2 98.41(8)
N3 Ag1 O1 104.13(8)
N4 Ag1 O1 97.67(7)
O1 Ag1 O2 48.14(7)
N4 C1 C6 107.6(2)
N4 C1 C2 131.2(2)
C6 C1 C2 121.1(2)
C3 C2 C1 116.3(3)
C3 C2 H2 121.9
C1 C2 H2 121.9
C2 C3 C4 122.1(3)
C2 C3 H3 119.0
C4 C3 H3 119.0
C5 C4 C3 122.3(3)
C5 C4 H4 118.8
C3 C4 H4 118.8
C4 C5 C6 115.9(3)
C4 C5 H5 122.0
C6 C5 H5 122.0
N6 C6 C1 104.6(2)
N6 C6 C5 133.1(2)
C1 C6 C5 122.3(2)
O6 C7 N6 108.1(2)
O6 C7 H3A 106.2(15)
N6 C7 H3A 107.7(15)
O6 C7 H4A 111.9(16)
N6 C7 H4A 108.1(17)
H3A C7 H4A 115(2)
O4 C8 O6 123.1(2)
O4 C8 C9 126.0(2)
O6 C8 C9 111.0(2)
C14 C9 C10 119.8(3)
C14 C9 C8 121.7(3)
C10 C9 C8 118.5(3)
C11 C10 C9 120.2(3)
C11 C10 H10 119.9
C9 C10 H10 119.9
C12 C11 C10 120.1(3)
C12 C11 H11 120.0
C10 C11 H11 120.0
C11 C12 C13 120.1(3)
C11 C12 H12 120.0
C13 C12 H12 120.0
C12 C13 C14 120.7(3)
C12 C13 H13 119.7
C14 C13 H13 119.7
C13 C14 C9 119.2(3)
C13 C14 H14 120.4
C9 C14 H14 120.4
N3 C15 C16 108.2(2)
N3 C15 C20 130.6(2)
C16 C15 C20 121.2(2)
N1 C16 C15 104.3(2)
N1 C16 C17 133.0(2)
C15 C16 C17 122.7(2)
C18 C17 C16 115.0(3)
C18 C17 H17 122.5
C16 C17 H17 122.5
C17 C18 C19 122.9(3)
C17 C18 H18 118.6
C19 C18 H18 118.6
C20 C19 C18 122.0(3)
C20 C19 H19 119.0
C18 C19 H19 119.0
C19 C20 C15 116.3(3)
C19 C20 H20 121.9
C15 C20 H20 121.9
O7 C21 N1 110.4(2)
O7 C21 H1A 106.5(15)
N1 C21 H1A 109.1(15)
O7 C21 H2A 110.9(16)
N1 C21 H2A 109.2(16)
H1A C21 H2A 111(2)
O5 C22 O7 123.4(3)
O5 C22 C23 124.7(3)
O7 C22 C23 111.9(2)
C28 C23 C24 119.8(3)
C28 C23 C22 117.5(3)
C24 C23 C22 122.7(3)
C23 C24 C25 119.4(3)
C23 C24 H24 120.3
C25 C24 H24 120.3
C26 C25 C24 120.1(4)
C26 C25 H25 119.9
C24 C25 H25 119.9
C27 C26 C25 120.3(3)
C27 C26 H26 119.8
C25 C26 H26 119.8
C26 C27 C28 120.1(4)
C26 C27 H27 119.9
C28 C27 H27 119.9
C23 C28 C27 120.2(3)
C23 C28 H28 119.9
C27 C28 H28 119.9
N2 N1 C16 110.71(19)
N2 N1 C21 119.2(2)
C16 N1 C21 129.9(2)
N3 N2 N1 107.9(2)
N2 N3 C15 109.0(2)
N2 N3 Ag1 121.42(16)
C15 N3 Ag1 129.61(16)
N5 N4 C1 108.88(19)
N5 N4 Ag1 121.83(15)
C1 N4 Ag1 128.42(17)
N4 N5 N6 108.24(19)
N5 N6 C6 110.6(2)
N5 N6 C7 120.9(2)
C6 N6 C7 128.4(2)
O3 N7 O2 120.0(2)
O3 N7 O1 121.2(2)
O2 N7 O1 118.7(3)
N7 O2 Ag1 100.98(17)
C8 O6 C7 117.8(2)
C22 O7 C21 116.8(2)

loop_
_geom_bond_atom_site_label_1
_geom_bond_atom_site_label_2
_geom_bond_distance
_geom_bond_publ_flag
Ag1 N3 2.238(2) yes
Ag1 N4 2.219(2) yes
Ag1 O1 2.690(2) yes
Ag1 O2 2.513(2) yes
C1 N4 1.380(3) ?
C1 C6 1.391(3) ?
C1 C2 1.395(4) ?
C2 C3 1.371(4) ?
C2 H2 0.9300 ?
C3 C4 1.402(4) ?
C3 H3 0.9300 ?
C4 C5 1.362(4) ?
C4 H4 0.9300 ?
C5 C6 1.396(3) ?
C5 H5 0.9300 ?
C6 N6 1.361(3) ?
C7 O6 1.423(3) ?
C7 N6 1.452(3) ?
C7 H3A 1.00(3) ?
C7 H4A 0.94(3) ?
C8 O4 1.200(3) ?
C8 O6 1.361(3) ?
C8 C9 1.484(4) ?
C9 C14 1.385(4) ?
C9 C10 1.388(4) ?
C10 C11 1.381(4) ?
C10 H10 0.9300 ?
C11 C12 1.367(5) ?
C11 H11 0.9300 ?
C12 C13 1.379(5) ?
C12 H12 0.9300 ?
C13 C14 1.383(4) ?
C13 H13 0.9300 ?
C14 H14 0.9300 ?
C15 N3 1.381(3) ?
C15 C16 1.384(3) ?
C15 C20 1.400(4) ?
C16 N1 1.364(3) ?
C16 C17 1.401(4) ?
C17 C18 1.366(4) ?
C17 H17 0.9300 ?
C18 C19 1.403(4) ?
C18 H18 0.9300 ?
C19 C20 1.364(4) ?
C19 H19 0.9300 ?
C20 H20 0.9300 ?
C21 O7 1.433(3) ?
C21 N1 1.435(3) ?
C21 H1A 0.93(3) ?
C21 H2A 0.98(3) ?
C22 O5 1.191(3) ?
C22 O7 1.354(3) ?
C22 C23 1.486(4) ?
C23 C28 1.377(4) ?
C23 C24 1.379(4) ?
C24 C25 1.386(5) ?
C24 H24 0.9300 ?
C25 C26 1.372(5) ?
C25 H25 0.9300 ?
C26 C27 1.359(5) ?
C26 H26 0.9300 ?
C27 C28 1.379(5) ?
C27 H27 0.9300 ?
C28 H28 0.9300 ?
N1 N2 1.355(3) ?
N2 N3 1.304(3) ?
N4 N5 1.310(3) ?
N5 N6 1.348(3) ?
N7 O3 1.226(3) ?
N7 O2 1.235(3) ?
N7 O1 1.239(3) ?

loop_
_geom_torsion_atom_site_label_1
_geom_torsion_atom_site_label_2
_geom_torsion_atom_site_label_3
_geom_torsion_atom_site_label_4
_geom_torsion
N4 C1 C2 C3 -178.6(3)
C6 C1 C2 C3 1.0(4)
C1 C2 C3 C4 -0.2(5)
C2 C3 C4 C5 -0.8(5)
C3 C4 C5 C6 1.0(5)
N4 C1 C6 N6 0.3(3)
C2 C1 C6 N6 -179.3(2)
N4 C1 C6 C5 178.9(2)
C2 C1 C6 C5 -0.8(4)
C4 C5 C6 N6 177.9(3)
C4 C5 C6 C1 -0.2(4)
O4 C8 C9 C14 -161.0(3)
O6 C8 C9 C14 18.4(3)
O4 C8 C9 C10 17.5(4)
O6 C8 C9 C10 -163.0(2)
C14 C9 C10 C11 -0.6(4)
C8 C9 C10 C11 -179.2(3)
C9 C10 C11 C12 1.5(5)
C10 C11 C12 C13 -1.0(5)
C11 C12 C13 C14 -0.4(5)
C12 C13 C14 C9 1.3(5)
C10 C9 C14 C13 -0.8(4)
C8 C9 C14 C13 177.7(3)
N3 C15 C16 N1 -0.3(3)
C20 C15 C16 N1 -178.9(2)
N3 C15 C16 C17 178.2(2)
C20 C15 C16 C17 -0.4(4)
N1 C16 C17 C18 178.9(3)
C15 C16 C17 C18 0.9(4)
C16 C17 C18 C19 -0.4(4)
C17 C18 C19 C20 -0.6(5)
C18 C19 C20 C15 1.1(4)
N3 C15 C20 C19 -178.8(3)
C16 C15 C20 C19 -0.6(4)
O5 C22 C23 C28 0.2(5)
O7 C22 C23 C28 -178.6(3)
O5 C22 C23 C24 179.6(3)
O7 C22 C23 C24 0.9(4)
C28 C23 C24 C25 0.6(5)
C22 C23 C24 C25 -178.9(3)
C23 C24 C25 C26 0.3(5)
C24 C25 C26 C27 -0.7(6)
C25 C26 C27 C28 0.4(6)
C24 C23 C28 C27 -1.0(5)
C22 C23 C28 C27 178.5(3)
C26 C27 C28 C23 0.5(6)
C15 C16 N1 N2 0.6(3)
C17 C16 N1 N2 -177.7(3)
C15 C16 N1 C21 176.5(2)
C17 C16 N1 C21 -1.8(5)
O7 C21 N1 N2 -85.7(3)
O7 C21 N1 C16 98.7(3)
C16 N1 N2 N3 -0.6(3)
C21 N1 N2 N3 -177.1(2)
N1 N2 N3 C15 0.4(3)
N1 N2 N3 Ag1 -178.42(15)
C16 C15 N3 N2 -0.1(3)
C20 C15 N3 N2 178.3(3)
C16 C15 N3 Ag1 178.64(16)
C20 C15 N3 Ag1 -2.9(4)
N4 Ag1 N3 N2 140.36(18)
O2 Ag1 N3 N2 -54.18(19)
O1 Ag1 N3 N2 -103.01(19)
N4 Ag1 N3 C15 -38.2(3)
O2 Ag1 N3 C15 127.2(2)
O1 Ag1 N3 C15 78.4(2)
C6 C1 N4 N5 -0.6(3)
C2 C1 N4 N5 179.0(3)
C6 C1 N4 Ag1 -169.87(16)
C2 C1 N4 Ag1 9.7(4)
N3 Ag1 N4 N5 -55.2(2)
O2 Ag1 N4 N5 142.44(17)
O1 Ag1 N4 N5 -174.17(18)
N3 Ag1 N4 C1 112.9(2)
O2 Ag1 N4 C1 -49.5(2)
O1 Ag1 N4 C1 -6.1(2)
C1 N4 N5 N6 0.6(3)
Ag1 N4 N5 N6 170.76(14)
N4 N5 N6 C6 -0.4(3)
N4 N5 N6 C7 177.9(2)
C1 C6 N6 N5 0.1(3)
C5 C6 N6 N5 -178.3(3)
C1 C6 N6 C7 -178.2(2)
C5 C6 N6 C7 3.5(5)
O6 C7 N6 N5 133.5(2)
O6 C7 N6 C6 -48.4(3)
O3 N7 O1 Ag1 -176.1(2)
O2 N7 O1 Ag1 2.3(3)
N4 Ag1 O1 N7 -132.13(17)
N3 Ag1 O1 N7 87.37(17)
O2 Ag1 O1 N7 -1.32(16)
O3 N7 O2 Ag1 175.9(2)
O1 N7 O2 Ag1 -2.5(3)
N4 Ag1 O2 N7 67.4(2)
N3 Ag1 O2 N7 -100.12(19)
O1 Ag1 O2 N7 1.35(16)
O4 C8 O6 C7 -5.3(4)
C9 C8 O6 C7 175.3(2)
N6 C7 O6 C8 -97.7(3)
O5 C22 O7 C21 1.2(4)
C23 C22 O7 C21 179.9(2)
N1 C21 O7 C22 -97.4(3)
